data_7200370
loop_
_publ_author_name
'Mahmoudi, Ghodrat'
'Morsali, Ali'

_publ_section_title
;
 Novel rare case of 2D + 1D = 2D polycatenation Hg(ii) coordination
 polymer
;
_journal_issue 1
_journal_name_full CrystEngComm
_journal_page_first 50
_journal_paper_doi 10.1039/b813701n
_journal_volume 11
_journal_year 2009
_chemical_formula_sum 'C27 H21 Hg3 N12 S6'
_chemical_formula_weight 1307.69
_chemical_name_systematic
;
?
;
_space_group_IT_number 14
_symmetry_cell_setting monoclinic
_symmetry_space_group_name_Hall '-P 2ybc'
_symmetry_space_group_name_H-M 'P 1 21/c 1'
_atom_sites_solution_hydrogens geom
_atom_sites_solution_primary direct
_atom_sites_solution_secondary difmap
_audit_creation_method SHELXL-97
_cell_angle_alpha 90.00
_cell_angle_beta 102.4420(10)
_cell_angle_gamma 90.00
_cell_formula_units_Z 4
_cell_length_a 11.6950(7)
_cell_length_b 14.2219(8)
_cell_length_c 22.1864(14)
_cell_measurement_reflns_used 7822
_cell_measurement_temperature 100(2)
_cell_measurement_theta_max 30.47
_cell_measurement_theta_min 2.30
_cell_volume 3603.5(4)
_computing_cell_refinement 'SAINT+ 6.45 (Bruker, 2003)'
_computing_data_collection 'SMART 5.630 (Bruker, 1997-2002)'
_computing_data_reduction 'SAINT+ 6.45'
_computing_molecular_graphics 'SHELXTL 6.14'
_computing_publication_material 'SHELXTL 6.14'
_computing_structure_refinement 'SHELXTL 6.14'
_computing_structure_solution 'SHELXTL 6.14 (Bruker, 2000-2003)'
_diffrn_ambient_temperature 100(2)
_diffrn_measured_fraction_theta_full 0.988
_diffrn_measured_fraction_theta_max 0.988
_diffrn_measurement_device_type 'Bruker AXS SMART APEX CCD diffractometer'
_diffrn_measurement_method '\w scans'
_diffrn_radiation_monochromator graphite
_diffrn_radiation_source 'fine-focus sealed tube'
_diffrn_radiation_type MoK\a
_diffrn_radiation_wavelength 0.71073
_diffrn_reflns_av_R_equivalents 0.0485
_diffrn_reflns_av_sigmaI/netI 0.0633
_diffrn_reflns_limit_h_max 15
_diffrn_reflns_limit_h_min -11
_diffrn_reflns_limit_k_max 18
_diffrn_reflns_limit_k_min -12
_diffrn_reflns_limit_l_max 28
_diffrn_reflns_limit_l_min -29
_diffrn_reflns_number 19797
_diffrn_reflns_theta_full 28.28
_diffrn_reflns_theta_max 28.28
_diffrn_reflns_theta_min 1.71
_diffrn_standards_number 0
_exptl_absorpt_coefficient_mu 13.137
_exptl_absorpt_correction_T_max 0.269
_exptl_absorpt_correction_T_min 0.105
_exptl_absorpt_correction_type multi-scan
_exptl_absorpt_process_details 'SADABS in SAINT+ (Bruker, 2003)'
_exptl_crystal_colour yellow
_exptl_crystal_density_diffrn 2.410
_exptl_crystal_density_method 'not measured'
_exptl_crystal_description plate
_exptl_crystal_F_000 2412
_exptl_crystal_size_max 0.20
_exptl_crystal_size_mid 0.19
_exptl_crystal_size_min 0.10
_refine_diff_density_max 3.154
_refine_diff_density_min -2.045
_refine_diff_density_rms 0.283
_refine_ls_extinction_method none
_refine_ls_goodness_of_fit_ref 1.009
_refine_ls_hydrogen_treatment constr
_refine_ls_matrix_type full
_refine_ls_number_parameters 436
_refine_ls_number_reflns 8835
_refine_ls_number_restraints 0
_refine_ls_restrained_S_all 1.009
_refine_ls_R_factor_all 0.0578
_refine_ls_R_factor_gt 0.0430
_refine_ls_shift/su_max 0.001
_refine_ls_shift/su_mean 0.000
_refine_ls_structure_factor_coef Fsqd
_refine_ls_weighting_details 'calc w=1/[\s^2^(Fo^2^)+(0.0505P)^2^+0.0000P] where P=(Fo^2^+2Fc^2^)/3'
_refine_ls_weighting_scheme calc
_refine_ls_wR_factor_gt 0.0977
_refine_ls_wR_factor_ref 0.1064
_reflns_number_gt 7050
_reflns_number_total 8835
_reflns_threshold_expression I>2\s(I)
_cod_data_source_file b813701n.txt
_cod_data_source_block 07mz276m
_cod_depositor_comments
;
The following automatic conversions were performed:
'_symmetry_cell_setting' value 'Monoclinic' changed to 'monoclinic'
according to '/home/saulius/struct/CIF-dictionaries/cif_core.dic'
dictionary named 'cif_core.dic' version 2.4.1 from 2010-06-29.

Automatic conversion script
Id: cif_fix_enum 1527 2010-12-29 10:47:43Z saulius 
;
_cod_original_sg_symbol_H-M P2(1)/c
_cod_database_code 7200370

loop_
_symmetry_equiv_pos_as_xyz
'x, y, z'
'-x, y+1/2, -z+1/2'
'-x, -y, -z'
'x, -y-1/2, z-1/2'

loop_
_atom_site_label
_atom_site_type_symbol
_atom_site_fract_x
_atom_site_fract_y
_atom_site_fract_z
_atom_site_U_iso_or_equiv
_atom_site_adp_type
_atom_site_occupancy
_atom_site_symmetry_multiplicity
_atom_site_calc_flag
_atom_site_refinement_flags
_atom_site_disorder_assembly
_atom_site_disorder_group
C1 C 1.0632(7) 0.5100(5) 0.2719(3) 0.0221(16) Uani 1 1 d . . .
C2 C 0.5864(6) 0.2967(5) 0.2007(3) 0.0202(15) Uani 1 1 d . . .
C3 C 0.8428(7) 0.2353(6) 0.3183(3) 0.0248(17) Uani 1 1 d . . .
H3 H 0.8626 0.2031 0.2845 0.030 Uiso 1 1 calc R . .
C4 C 0.8382(7) 0.1857(6) 0.3711(3) 0.0259(17) Uani 1 1 d . . .
H4 H 0.8544 0.1201 0.3738 0.031 Uiso 1 1 calc R . .
C5 C 0.8094(7) 0.2339(5) 0.4203(3) 0.0232(16) Uani 1 1 d . . .
H5 H 0.8074 0.2017 0.4576 0.028 Uiso 1 1 calc R . .
C6 C 0.7834(7) 0.3291(6) 0.4149(3) 0.0234(16) Uani 1 1 d . . .
C7 C 0.7908(6) 0.3737(5) 0.3599(3) 0.0186(15) Uani 1 1 d . . .
H7 H 0.7741 0.4391 0.3556 0.022 Uiso 1 1 calc R . .
C8 C 0.7502(7) 0.3847(5) 0.4657(3) 0.0226(16) Uani 1 1 d . . .
C9 C 0.7836(8) 0.3492(6) 0.5310(3) 0.0290(18) Uani 1 1 d . . .
H9A H 0.7863 0.4019 0.5597 0.044 Uiso 1 1 calc R . .
H9B H 0.8607 0.3191 0.5378 0.044 Uiso 1 1 calc R . .
H9C H 0.7253 0.3032 0.5381 0.044 Uiso 1 1 calc R . .
C10 C 0.5487(7) 0.5379(5) 0.2450(4) 0.0268(17) Uani 1 1 d . . .
C11 C 0.0994(7) 0.2919(5) 0.2040(3) 0.0219(15) Uani 1 1 d . . .
C12 C 0.4730(7) 0.2635(5) 0.3666(3) 0.0236(16) Uani 1 1 d . . .
H12 H 0.4917 0.2310 0.3326 0.028 Uiso 1 1 calc R . .
C13 C 0.5061(8) 0.2252(6) 0.4249(4) 0.0297(18) Uani 1 1 d . . .
H13 H 0.5456 0.1664 0.4304 0.036 Uiso 1 1 calc R . .
C14 C 0.4822(7) 0.2720(5) 0.4750(4) 0.0265(17) Uani 1 1 d . . .
H14 H 0.5045 0.2461 0.5153 0.032 Uiso 1 1 calc R . .
C15 C 0.4244(6) 0.3583(5) 0.4655(3) 0.0200(15) Uani 1 1 d . . .
C16 C 0.3934(7) 0.3924(5) 0.4052(3) 0.0213(15) Uani 1 1 d . . .
H16 H 0.3553 0.4516 0.3984 0.026 Uiso 1 1 calc R . .
C17 C 0.3958(7) 0.4143(5) 0.5179(4) 0.0245(17) Uani 1 1 d . . .
C18 C 0.4373(8) 0.3779(6) 0.5814(3) 0.0308(19) Uani 1 1 d . . .
H18A H 0.4027 0.4150 0.6102 0.046 Uiso 1 1 calc R . .
H18B H 0.5228 0.3825 0.5930 0.046 Uiso 1 1 calc R . .
H18C H 0.4138 0.3119 0.5831 0.046 Uiso 1 1 calc R . .
C19 C 0.9948(6) 0.4381(5) 0.0685(3) 0.0189(14) Uani 1 1 d . . .
C20 C 0.4861(7) 0.5215(5) -0.0784(3) 0.0208(15) Uani 1 1 d . . .
C21 C 0.8185(7) 0.6859(5) 0.0999(3) 0.0224(16) Uani 1 1 d . . .
H21 H 0.7929 0.6387 0.1242 0.027 Uiso 1 1 calc R . .
C22 C 0.8601(7) 0.7707(5) 0.1280(3) 0.0230(16) Uani 1 1 d . . .
H22 H 0.8647 0.7808 0.1708 0.028 Uiso 1 1 calc R . .
C23 C 0.8938(7) 0.8390(5) 0.0920(3) 0.0219(16) Uani 1 1 d . . .
H23 H 0.9207 0.8978 0.1098 0.026 Uiso 1 1 calc R . .
C24 C 0.8890(6) 0.8229(5) 0.0294(3) 0.0193(15) Uani 1 1 d . . .
C25 C 0.8480(6) 0.7369(5) 0.0058(3) 0.0212(15) Uani 1 1 d . . .
H25 H 0.8440 0.7250 -0.0368 0.025 Uiso 1 1 calc R . .
C26 C 0.9284(6) 0.8960(5) -0.0107(3) 0.0176(14) Uani 1 1 d . . .
C27 C 0.9027(7) 0.8806(6) -0.0791(3) 0.0252(17) Uani 1 1 d . . .
H27A H 0.9392 0.9308 -0.0987 0.038 Uiso 1 1 calc R . .
H27B H 0.8178 0.8815 -0.0952 0.038 Uiso 1 1 calc R . .
H27C H 0.9343 0.8197 -0.0881 0.038 Uiso 1 1 calc R . .
Hg1 Hg 0.82053(2) 0.40726(2) 0.216962(12) 0.02029(8) Uani 1 1 d . . .
Hg2 Hg 0.34223(3) 0.40281(2) 0.252875(12) 0.02116(8) Uani 1 1 d . . .
Hg3 Hg 0.74751(2) 0.52308(2) -0.002751(12) 0.02012(8) Uani 1 1 d . . .
N1 N 1.1586(6) 0.4839(5) 0.2897(3) 0.0294(15) Uani 1 1 d . . .
N2 N 0.5151(6) 0.2995(4) 0.2294(3) 0.0239(14) Uani 1 1 d . . .
N3 N 0.8203(5) 0.3278(4) 0.3132(3) 0.0206(13) Uani 1 1 d . . .
N4 N 0.6934(6) 0.4614(5) 0.4483(3) 0.0244(14) Uani 1 1 d . . .
N5 N 0.6412(7) 0.5251(5) 0.2378(4) 0.0400(19) Uani 1 1 d . . .
N6 N 0.0023(6) 0.3056(4) 0.2040(3) 0.0234(14) Uani 1 1 d . . .
N7 N 0.4151(6) 0.3454(4) 0.3566(3) 0.0215(13) Uani 1 1 d . . .
N8 N 0.3342(6) 0.4886(4) 0.5021(3) 0.0210(13) Uani 1 1 d . . .
N9 N 1.0904(6) 0.4557(5) 0.0697(3) 0.0296(16) Uani 1 1 d . . .
N10 N 0.4021(6) 0.4911(5) -0.0683(3) 0.0322(17) Uani 1 1 d . . .
N11 N 0.8134(5) 0.6685(4) 0.0401(3) 0.0193(13) Uani 1 1 d . . .
N12 N 0.9821(5) 0.9672(4) 0.0190(3) 0.0183(12) Uani 1 1 d . . .
S1 S 0.92628(18) 0.55114(14) 0.24850(10) 0.0281(4) Uani 1 1 d . . .
S2 S 0.68908(17) 0.29103(14) 0.15779(8) 0.0238(4) Uani 1 1 d . . .
S3 S 0.41315(17) 0.56212(15) 0.25549(9) 0.0258(4) Uani 1 1 d . . .
S4 S 0.23871(17) 0.26620(14) 0.20356(9) 0.0276(4) Uani 1 1 d . . .
S5 S 0.85616(17) 0.40982(13) 0.07021(8) 0.0212(4) Uani 1 1 d . . .
S6 S 0.60808(19) 0.56225(18) -0.09686(9) 0.0323(5) Uani 1 1 d . . .

loop_
_atom_site_aniso_label
_atom_site_aniso_U_11
_atom_site_aniso_U_22
_atom_site_aniso_U_33
_atom_site_aniso_U_23
_atom_site_aniso_U_13
_atom_site_aniso_U_12
C1 0.025(4) 0.021(4) 0.022(3) -0.001(3) 0.009(3) 0.001(3)
C2 0.017(4) 0.020(4) 0.025(3) -0.001(3) 0.007(3) 0.000(3)
C3 0.025(4) 0.025(4) 0.024(3) -0.003(3) 0.004(3) 0.001(3)
C4 0.033(5) 0.017(4) 0.030(4) 0.002(3) 0.011(3) 0.002(3)
C5 0.028(4) 0.021(4) 0.022(3) 0.004(3) 0.009(3) -0.003(3)
C6 0.020(4) 0.031(5) 0.019(3) -0.002(3) 0.002(3) -0.002(3)
C7 0.021(4) 0.018(4) 0.017(3) -0.002(3) 0.003(3) 0.000(3)
C8 0.023(4) 0.022(4) 0.022(3) 0.004(3) 0.004(3) 0.001(3)
C9 0.038(5) 0.032(5) 0.021(3) 0.009(3) 0.016(3) 0.003(4)
C10 0.026(4) 0.022(4) 0.033(4) 0.002(3) 0.007(3) -0.005(3)
C11 0.020(4) 0.021(4) 0.024(3) -0.002(3) 0.003(3) -0.001(3)
C12 0.024(4) 0.022(4) 0.026(4) -0.005(3) 0.009(3) -0.002(3)
C13 0.033(5) 0.024(5) 0.035(4) 0.002(3) 0.012(4) 0.003(4)
C14 0.030(5) 0.023(4) 0.027(4) 0.005(3) 0.008(3) -0.001(3)
C15 0.011(3) 0.019(4) 0.029(4) -0.001(3) 0.002(3) -0.001(3)
C16 0.019(4) 0.021(4) 0.026(4) 0.000(3) 0.010(3) 0.003(3)
C17 0.018(4) 0.026(5) 0.032(4) -0.009(3) 0.011(3) -0.010(3)
C18 0.031(5) 0.038(5) 0.023(4) -0.001(3) 0.004(3) 0.014(4)
C19 0.017(4) 0.019(4) 0.023(3) 0.003(3) 0.009(3) 0.005(3)
C20 0.018(4) 0.025(4) 0.020(3) 0.007(3) 0.005(3) 0.007(3)
C21 0.025(4) 0.019(4) 0.023(3) 0.007(3) 0.004(3) 0.004(3)
C22 0.034(5) 0.020(4) 0.017(3) 0.000(3) 0.010(3) -0.008(3)
C23 0.026(4) 0.018(4) 0.023(3) -0.004(3) 0.008(3) 0.004(3)
C24 0.019(4) 0.013(4) 0.026(3) 0.000(3) 0.007(3) -0.004(3)
C25 0.019(4) 0.021(4) 0.024(3) 0.002(3) 0.007(3) -0.004(3)
C26 0.015(3) 0.015(4) 0.024(3) 0.000(3) 0.006(3) 0.001(3)
C27 0.033(5) 0.023(4) 0.018(3) -0.005(3) 0.002(3) -0.008(3)
Hg1 0.01818(15) 0.02226(17) 0.02174(14) -0.00004(10) 0.00719(11) -0.00254(11)
Hg2 0.01838(15) 0.02299(17) 0.02342(14) -0.00409(11) 0.00745(11) -0.00305(11)
Hg3 0.01663(14) 0.01909(16) 0.02539(14) 0.00071(11) 0.00617(11) -0.00201(11)
N1 0.022(4) 0.031(4) 0.037(4) -0.006(3) 0.010(3) -0.006(3)
N2 0.018(3) 0.023(4) 0.034(3) 0.000(3) 0.011(3) -0.002(3)
N3 0.020(3) 0.023(4) 0.020(3) 0.001(2) 0.006(2) 0.002(3)
N4 0.026(4) 0.030(4) 0.019(3) -0.007(3) 0.008(3) -0.004(3)
N5 0.026(4) 0.030(5) 0.068(6) -0.011(4) 0.020(4) -0.004(3)
N6 0.021(3) 0.019(4) 0.029(3) 0.000(3) 0.002(3) -0.003(3)
N7 0.023(3) 0.019(4) 0.024(3) 0.001(2) 0.008(3) -0.002(3)
N8 0.024(3) 0.023(4) 0.018(3) -0.001(2) 0.007(2) 0.004(3)
N9 0.026(4) 0.035(4) 0.031(3) 0.010(3) 0.012(3) 0.003(3)
N10 0.017(3) 0.055(5) 0.025(3) 0.007(3) 0.007(3) 0.011(3)
N11 0.016(3) 0.020(3) 0.021(3) 0.000(2) 0.002(2) 0.000(2)
N12 0.022(3) 0.012(3) 0.022(3) -0.002(2) 0.004(2) -0.004(2)
S1 0.0240(10) 0.0197(10) 0.0379(10) -0.0036(8) 0.0011(8) 0.0011(8)
S2 0.0223(10) 0.0291(11) 0.0224(8) -0.0051(7) 0.0098(7) -0.0062(8)
S3 0.0229(10) 0.0198(10) 0.0349(10) -0.0051(8) 0.0067(8) 0.0006(8)
S4 0.0166(9) 0.0280(11) 0.0381(10) -0.0150(8) 0.0057(8) -0.0014(8)
S5 0.0200(9) 0.0229(10) 0.0221(8) 0.0045(7) 0.0080(7) -0.0032(7)
S6 0.0215(10) 0.0521(14) 0.0236(9) 0.0091(9) 0.0057(8) -0.0082(9)

loop_
_atom_type_symbol
_atom_type_description
_atom_type_scat_dispersion_real
_atom_type_scat_dispersion_imag
_atom_type_scat_source
C C 0.0033 0.0016 'International Tables Vol C Tables 4.2.6.8 and 6.1.1.4'
H H 0.0000 0.0000 'International Tables Vol C Tables 4.2.6.8 and 6.1.1.4'
N N 0.0061 0.0033 'International Tables Vol C Tables 4.2.6.8 and 6.1.1.4'
S S 0.1246 0.1234 'International Tables Vol C Tables 4.2.6.8 and 6.1.1.4'
Hg Hg -2.3894 9.2266 'International Tables Vol C Tables 4.2.6.8 and 6.1.1.4'

loop_
_geom_angle_atom_site_label_1
_geom_angle_atom_site_label_2
_geom_angle_atom_site_label_3
_geom_angle
_geom_angle_site_symmetry_1
_geom_angle_site_symmetry_3
_geom_angle_publ_flag
N1 C1 S1 177.6(7) . . ?
N2 C2 S2 178.9(7) . . ?
N3 C3 C4 122.1(7) . . ?
N3 C3 H3 119.0 . . ?
C4 C3 H3 119.0 . . ?
C3 C4 C5 118.3(7) . . ?
C3 C4 H4 120.9 . . ?
C5 C4 H4 120.9 . . ?
C6 C5 C4 120.0(7) . . ?
C6 C5 H5 120.0 . . ?
C4 C5 H5 120.0 . . ?
C5 C6 C7 117.7(7) . . ?
C5 C6 C8 122.7(7) . . ?
C7 C6 C8 119.6(7) . . ?
N3 C7 C6 122.2(7) . . ?
N3 C7 H7 118.9 . . ?
C6 C7 H7 118.9 . . ?
N4 C8 C6 115.0(6) . . ?
N4 C8 C9 125.5(7) . . ?
C6 C8 C9 119.5(7) . . ?
C8 C9 H9A 109.5 . . ?
C8 C9 H9B 109.5 . . ?
H9A C9 H9B 109.5 . . ?
C8 C9 H9C 109.5 . . ?
H9A C9 H9C 109.5 . . ?
H9B C9 H9C 109.5 . . ?
N5 C10 S3 177.4(8) . . ?
N6 C11 S4 177.1(7) . . ?
N7 C12 C13 121.8(7) . . ?
N7 C12 H12 119.1 . . ?
C13 C12 H12 119.1 . . ?
C14 C13 C12 120.1(8) . . ?
C14 C13 H13 119.9 . . ?
C12 C13 H13 119.9 . . ?
C13 C14 C15 118.6(7) . . ?
C13 C14 H14 120.7 . . ?
C15 C14 H14 120.7 . . ?
C16 C15 C14 117.9(7) . . ?
C16 C15 C17 120.2(7) . . ?
C14 C15 C17 121.9(7) . . ?
N7 C16 C15 123.0(7) . . ?
N7 C16 H16 118.5 . . ?
C15 C16 H16 118.5 . . ?
N8 C17 C18 126.7(7) . . ?
N8 C17 C15 115.3(7) . . ?
C18 C17 C15 117.9(7) . . ?
C17 C18 H18A 109.5 . . ?
C17 C18 H18B 109.5 . . ?
H18A C18 H18B 109.5 . . ?
C17 C18 H18C 109.5 . . ?
H18A C18 H18C 109.5 . . ?
H18B C18 H18C 109.5 . . ?
N9 C19 S5 177.2(7) . . ?
N10 C20 S6 176.7(8) . . ?
N11 C21 C22 122.7(7) . . ?
N11 C21 H21 118.7 . . ?
C22 C21 H21 118.7 . . ?
C23 C22 C21 118.0(6) . . ?
C23 C22 H22 121.0 . . ?
C21 C22 H22 121.0 . . ?
C22 C23 C24 120.7(7) . . ?
C22 C23 H23 119.7 . . ?
C24 C23 H23 119.7 . . ?
C25 C24 C23 117.3(7) . . ?
C25 C24 C26 121.1(6) . . ?
C23 C24 C26 121.6(7) . . ?
N11 C25 C24 123.3(7) . . ?
N11 C25 H25 118.3 . . ?
C24 C25 H25 118.3 . . ?
N12 C26 C27 126.8(6) . . ?
N12 C26 C24 114.6(6) . . ?
C27 C26 C24 118.6(6) . . ?
C26 C27 H27A 109.5 . . ?
C26 C27 H27B 109.5 . . ?
H27A C27 H27B 109.5 . . ?
C26 C27 H27C 109.5 . . ?
H27A C27 H27C 109.5 . . ?
H27B C27 H27C 109.5 . . ?
S1 Hg1 N3 103.78(16) . . ?
S1 Hg1 S2 162.57(7) . . ?
N3 Hg1 S2 92.18(16) . . ?
S1 Hg1 N6 96.99(15) . 1_655 ?
N3 Hg1 N6 89.7(2) . 1_655 ?
S2 Hg1 N6 89.95(14) . 1_655 ?
S1 Hg1 S5 96.23(6) . . ?
N3 Hg1 S5 151.96(15) . . ?
S2 Hg1 S5 71.47(5) . . ?
N6 Hg1 S5 68.30(14) 1_655 . ?
S3 Hg2 N7 104.22(15) . . ?
S3 Hg2 S4 154.32(7) . . ?
N7 Hg2 S4 101.45(16) . . ?
S3 Hg2 N2 104.69(15) . . ?
N7 Hg2 N2 82.7(2) . . ?
S4 Hg2 N2 78.11(15) . . ?
N11 Hg3 S6 104.41(15) . . ?
N11 Hg3 S5 103.64(15) . . ?
S6 Hg3 S5 151.95(7) . . ?
N11 Hg3 N10 91.6(2) . 3_665 ?
S6 Hg3 N10 97.15(15) . 3_665 ?
S5 Hg3 N10 82.45(16) . 3_665 ?
N11 Hg3 N9 85.1(2) . 3_765 ?
S6 Hg3 N9 85.47(15) . 3_765 ?
S5 Hg3 N9 96.52(15) . 3_765 ?
N10 Hg3 N9 176.2(2) 3_665 3_765 ?
C2 N2 Hg2 143.5(6) . . ?
C7 N3 C3 119.7(6) . . ?
C7 N3 Hg1 120.5(5) . . ?
C3 N3 Hg1 119.7(5) . . ?
C8 N4 N8 112.6(6) . 3_666 ?
C11 N6 Hg1 155.5(6) . 1_455 ?
C16 N7 C12 118.5(6) . . ?
C16 N7 Hg2 120.7(5) . . ?
C12 N7 Hg2 120.8(5) . . ?
C17 N8 N4 114.3(6) . 3_666 ?
C19 N9 Hg3 145.5(6) . 3_765 ?
C20 N10 Hg3 150.4(6) . 3_665 ?
C21 N11 C25 118.0(6) . . ?
C21 N11 Hg3 120.5(5) . . ?
C25 N11 Hg3 121.5(5) . . ?
C26 N12 N12 113.3(7) . 3_775 ?
C1 S1 Hg1 100.9(3) . . ?
C2 S2 Hg1 96.1(3) . . ?
C10 S3 Hg2 97.7(3) . . ?
C11 S4 Hg2 102.4(3) . . ?
C19 S5 Hg3 101.2(3) . . ?
C19 S5 Hg1 110.2(2) . . ?
Hg3 S5 Hg1 119.56(7) . . ?
C20 S6 Hg3 99.3(3) . . ?

loop_
_geom_bond_atom_site_label_1
_geom_bond_atom_site_label_2
_geom_bond_distance
_geom_bond_site_symmetry_2
_geom_bond_publ_flag
C1 N1 1.161(10) . ?
C1 S1 1.679(8) . ?
C2 N2 1.154(9) . ?
C2 S2 1.687(7) . ?
C3 N3 1.341(9) . ?
C3 C4 1.379(10) . ?
C3 H3 0.9500 . ?
C4 C5 1.391(10) . ?
C4 H4 0.9500 . ?
C5 C6 1.387(11) . ?
C5 H5 0.9500 . ?
C6 C7 1.395(10) . ?
C6 C8 1.494(10) . ?
C7 N3 1.331(9) . ?
C7 H7 0.9500 . ?
C8 N4 1.291(10) . ?
C8 C9 1.505(10) . ?
C9 H9A 0.9800 . ?
C9 H9B 0.9800 . ?
C9 H9C 0.9800 . ?
C10 N5 1.141(11) . ?
C10 S3 1.688(9) . ?
C11 N6 1.152(10) . ?
C11 S4 1.671(8) . ?
C12 N7 1.341(10) . ?
C12 C13 1.380(11) . ?
C12 H12 0.9500 . ?
C13 C14 1.376(11) . ?
C13 H13 0.9500 . ?
C14 C15 1.395(10) . ?
C14 H14 0.9500 . ?
C15 C16 1.394(10) . ?
C15 C17 1.506(10) . ?
C16 N7 1.338(9) . ?
C16 H16 0.9500 . ?
C17 N8 1.285(10) . ?
C17 C18 1.481(11) . ?
C18 H18A 0.9800 . ?
C18 H18B 0.9800 . ?
C18 H18C 0.9800 . ?
C19 N9 1.141(10) . ?
C19 S5 1.678(7) . ?
C20 N10 1.139(10) . ?
C20 S6 1.670(8) . ?
C21 N11 1.339(9) . ?
C21 C22 1.396(10) . ?
C21 H21 0.9500 . ?
C22 C23 1.367(10) . ?
C22 H22 0.9500 . ?
C23 C24 1.398(9) . ?
C23 H23 0.9500 . ?
C24 C25 1.376(10) . ?
C24 C26 1.502(10) . ?
C25 N11 1.350(9) . ?
C25 H25 0.9500 . ?
C26 N12 1.295(9) . ?
C26 C27 1.499(9) . ?
C27 H27A 0.9800 . ?
C27 H27B 0.9800 . ?
C27 H27C 0.9800 . ?
Hg1 S1 2.415(2) . ?
Hg1 N3 2.417(6) . ?
Hg1 S2 2.4392(19) . ?
Hg1 N6 2.638(7) 1_655 ?
Hg1 S5 3.3706(18) . ?
Hg2 S3 2.409(2) . ?
Hg2 N7 2.418(6) . ?
Hg2 S4 2.4221(19) . ?
Hg2 N2 2.641(6) . ?
Hg3 N11 2.336(6) . ?
Hg3 S6 2.421(2) . ?
Hg3 S5 2.4378(19) . ?
Hg3 N10 2.603(7) 3_665 ?
Hg3 N9 2.665(7) 3_765 ?
N4 N8 1.405(8) 3_666 ?
N6 Hg1 2.638(7) 1_455 ?
N8 N4 1.405(8) 3_666 ?
N9 Hg3 2.665(7) 3_765 ?
N10 Hg3 2.603(7) 3_665 ?
N12 N12 1.383(11) 3_775 ?

loop_
_geom_torsion_atom_site_label_1
_geom_torsion_atom_site_label_2
_geom_torsion_atom_site_label_3
_geom_torsion_atom_site_label_4
_geom_torsion
_geom_torsion_site_symmetry_1
_geom_torsion_site_symmetry_2
_geom_torsion_site_symmetry_3
_geom_torsion_site_symmetry_4
_geom_torsion_publ_flag
N3 C3 C4 C5 -0.1(12) . . . . ?
C3 C4 C5 C6 1.5(12) . . . . ?
C4 C5 C6 C7 -1.8(11) . . . . ?
C4 C5 C6 C8 179.2(8) . . . . ?
C5 C6 C7 N3 0.7(11) . . . . ?
C8 C6 C7 N3 179.8(7) . . . . ?
C5 C6 C8 N4 -158.6(8) . . . . ?
C7 C6 C8 N4 22.4(11) . . . . ?
C5 C6 C8 C9 21.2(11) . . . . ?
C7 C6 C8 C9 -157.8(7) . . . . ?
N7 C12 C13 C14 -1.4(13) . . . . ?
C12 C13 C14 C15 -0.1(12) . . . . ?
C13 C14 C15 C16 0.3(11) . . . . ?
C13 C14 C15 C17 -179.5(7) . . . . ?
C14 C15 C16 N7 1.0(11) . . . . ?
C17 C15 C16 N7 -179.1(7) . . . . ?
C16 C15 C17 N8 5.6(10) . . . . ?
C14 C15 C17 N8 -174.6(7) . . . . ?
C16 C15 C17 C18 -176.2(7) . . . . ?
C14 C15 C17 C18 3.7(11) . . . . ?
N11 C21 C22 C23 1.7(12) . . . . ?
C21 C22 C23 C24 -1.4(12) . . . . ?
C22 C23 C24 C25 0.7(11) . . . . ?
C22 C23 C24 C26 -178.5(7) . . . . ?
C23 C24 C25 N11 -0.3(11) . . . . ?
C26 C24 C25 N11 178.9(7) . . . . ?
C25 C24 C26 N12 -169.4(7) . . . . ?
C23 C24 C26 N12 9.8(10) . . . . ?
C25 C24 C26 C27 10.8(11) . . . . ?
C23 C24 C26 C27 -170.1(7) . . . . ?
S3 Hg2 N2 C2 -39.6(10) . . . . ?
N7 Hg2 N2 C2 -142.4(10) . . . . ?
S4 Hg2 N2 C2 114.2(10) . . . . ?
C6 C7 N3 C3 0.7(11) . . . . ?
C6 C7 N3 Hg1 176.5(5) . . . . ?
C4 C3 N3 C7 -1.0(11) . . . . ?
C4 C3 N3 Hg1 -176.8(6) . . . . ?
S1 Hg1 N3 C7 48.0(6) . . . . ?
S2 Hg1 N3 C7 -124.9(6) . . . . ?
N6 Hg1 N3 C7 145.1(6) 1_655 . . . ?
S5 Hg1 N3 C7 -177.7(4) . . . . ?
S1 Hg1 N3 C3 -136.2(5) . . . . ?
S2 Hg1 N3 C3 50.8(5) . . . . ?
N6 Hg1 N3 C3 -39.1(6) 1_655 . . . ?
S5 Hg1 N3 C3 -1.9(8) . . . . ?
C6 C8 N4 N8 -179.2(6) . . . 3_666 ?
C9 C8 N4 N8 0.9(11) . . . 3_666 ?
C15 C16 N7 C12 -2.5(11) . . . . ?
C15 C16 N7 Hg2 174.2(5) . . . . ?
C13 C12 N7 C16 2.7(11) . . . . ?
C13 C12 N7 Hg2 -174.1(6) . . . . ?
S3 Hg2 N7 C16 54.0(6) . . . . ?
S4 Hg2 N7 C16 -126.4(5) . . . . ?
N2 Hg2 N7 C16 157.4(6) . . . . ?
S3 Hg2 N7 C12 -129.3(5) . . . . ?
S4 Hg2 N7 C12 50.3(6) . . . . ?
N2 Hg2 N7 C12 -26.0(6) . . . . ?
C18 C17 N8 N4 0.7(12) . . . 3_666 ?
C15 C17 N8 N4 178.8(6) . . . 3_666 ?
C22 C21 N11 C25 -1.2(11) . . . . ?
C22 C21 N11 Hg3 178.3(6) . . . . ?
C24 C25 N11 C21 0.5(11) . . . . ?
C24 C25 N11 Hg3 -179.0(6) . . . . ?
S6 Hg3 N11 C21 132.5(5) . . . . ?
S5 Hg3 N11 C21 -47.9(6) . . . . ?
N10 Hg3 N11 C21 34.7(6) 3_665 . . . ?
N9 Hg3 N11 C21 -143.4(6) 3_765 . . . ?
S6 Hg3 N11 C25 -48.0(6) . . . . ?
S5 Hg3 N11 C25 131.6(5) . . . . ?
N10 Hg3 N11 C25 -145.8(6) 3_665 . . . ?
N9 Hg3 N11 C25 36.1(6) 3_765 . . . ?
C27 C26 N12 N12 -0.5(12) . . . 3_775 ?
C24 C26 N12 N12 179.6(7) . . . 3_775 ?
N3 Hg1 S1 C1 71.8(3) . . . . ?
S2 Hg1 S1 C1 -132.4(3) . . . . ?
N6 Hg1 S1 C1 -19.6(3) 1_655 . . . ?
S5 Hg1 S1 C1 -88.4(3) . . . . ?
S1 Hg1 S2 C2 -104.9(3) . . . . ?
N3 Hg1 S2 C2 51.6(3) . . . . ?
N6 Hg1 S2 C2 141.3(3) 1_655 . . . ?
S5 Hg1 S2 C2 -151.6(3) . . . . ?
N7 Hg2 S3 C10 82.9(3) . . . . ?
S4 Hg2 S3 C10 -96.2(3) . . . . ?
N2 Hg2 S3 C10 -3.1(3) . . . . ?
S3 Hg2 S4 C11 -80.7(3) . . . . ?
N7 Hg2 S4 C11 100.2(3) . . . . ?
N2 Hg2 S4 C11 -179.9(3) . . . . ?
N11 Hg3 S5 C19 -59.4(3) . . . . ?
S6 Hg3 S5 C19 119.7(3) . . . . ?
N10 Hg3 S5 C19 -149.3(3) 3_665 . . . ?
N9 Hg3 S5 C19 27.1(3) 3_765 . . . ?
N11 Hg3 S5 Hg1 61.67(16) . . . . ?
S6 Hg3 S5 Hg1 -119.22(13) . . . . ?
N10 Hg3 S5 Hg1 -28.16(18) 3_665 . . . ?
N9 Hg3 S5 Hg1 148.18(17) 3_765 . . . ?
S1 Hg1 S5 C19 44.0(3) . . . . ?
N3 Hg1 S5 C19 -91.6(4) . . . . ?
S2 Hg1 S5 C19 -148.6(3) . . . . ?
N6 Hg1 S5 C19 -51.0(3) 1_655 . . . ?
S1 Hg1 S5 Hg3 -72.51(9) . . . . ?
N3 Hg1 S5 Hg3 151.9(3) . . . . ?
S2 Hg1 S5 Hg3 94.82(9) . . . . ?
N6 Hg1 S5 Hg3 -167.57(17) 1_655 . . . ?
N11 Hg3 S6 C20 -114.2(3) . . . . ?
S5 Hg3 S6 C20 66.7(3) . . . . ?
N10 Hg3 S6 C20 -20.7(3) 3_665 . . . ?
N9 Hg3 S6 C20 162.1(3) 3_765 . . . ?
